data_7009919
loop_
_publ_author_name
'Brammer, Lee'
'Rivas, Juan C. Mareque'
'Atencio, Reinaldo'
'Fang, Shiyue'
'Pigge, F. Christopher'

_publ_section_title
;
 Combining hydrogen bonds with coordination chemistry or organometallic
 \p-arene chemistry: strategies for inorganic crystal
 engineering&#x200A;&#x2020;
;
_journal_issue 21
_journal_name_full 'Journal of the Chemical Society, Dalton Transactions'
_journal_page_first 3855
_journal_paper_doi 10.1039/b004395h
_journal_year 2000
_chemical_compound_source synthesis
_chemical_formula_sum 'C10 H6 Cr O5'
_chemical_formula_weight 258.15
_chemical_name_systematic
; 
 ? 
;
_space_group_IT_number 2
_symmetry_cell_setting triclinic
_symmetry_space_group_name_Hall '-P 1'
_symmetry_space_group_name_H-M 'P -1'
_atom_sites_solution_hydrogens geom
_atom_sites_solution_primary direct
_atom_sites_solution_secondary difmap
_audit_creation_method SHELXL
_cell_angle_alpha 88.7100(10)
_cell_angle_beta 81.7330(10)
_cell_angle_gamma 63.0120(10)
_cell_formula_units_Z 2
_cell_length_a 7.0349(3)
_cell_length_b 7.2332(3)
_cell_length_c 11.1518(5)
_cell_measurement_reflns_used 3326
_cell_measurement_temperature 208(5)
_cell_measurement_theta_max 29.30
_cell_measurement_theta_min 1.85
_cell_volume 499.82(4)
_computing_cell_refinement 'SAINT (Siemens, 1994)'
_computing_data_collection 'SMART (Siemens, 1994)'
_computing_data_reduction 'SAINT (Siemens, 1994)'
_computing_molecular_graphics 'SHELXTL (Siemens, 1994)'
_computing_publication_material 'SHELXTL (Siemens, 1994)'
_computing_structure_refinement 'SHELXTL (Siemens, 1994)'
_computing_structure_solution 'SHELXTL (Siemens, 1994)'
_diffrn_ambient_temperature 208(5)
_diffrn_measurement_device 'Siemens SMART'
_diffrn_measurement_method \w-scans
_diffrn_radiation_monochromator graphite
_diffrn_radiation_source 'normal-focus sealed tube'
_diffrn_radiation_type MoK\a
_diffrn_radiation_wavelength 0.71073
_diffrn_reflns_av_R_equivalents 0.0380
_diffrn_reflns_av_sigmaI/netI 0.0547
_diffrn_reflns_limit_h_max 9
_diffrn_reflns_limit_h_min -9
_diffrn_reflns_limit_k_max 9
_diffrn_reflns_limit_k_min -9
_diffrn_reflns_limit_l_max 13
_diffrn_reflns_limit_l_min -14
_diffrn_reflns_number 5785
_diffrn_reflns_theta_max 29.31
_diffrn_reflns_theta_min 1.85
_diffrn_standards_decay_% 0
_exptl_absorpt_coefficient_mu 1.145
_exptl_absorpt_correction_T_max 0.843
_exptl_absorpt_correction_T_min 0.610
_exptl_absorpt_correction_type 'empirical: (SADABS)'
_exptl_absorpt_process_details
;
Absorption correction was based upon symmetry equivalent and
repeated intensity measurements using the program SADABS
(Sheldrick, 1995), which is based upon the method of
Blessing (Blessing, 1995).
;
_exptl_crystal_colour orange
_exptl_crystal_density_diffrn 1.715
_exptl_crystal_description plates
_exptl_crystal_F_000 260
_exptl_crystal_size_max 0.28
_exptl_crystal_size_mid 0.20
_exptl_crystal_size_min 0.08
_refine_diff_density_max 0.591
_refine_diff_density_min -0.482
_refine_diff_density_rms 0.088
_refine_ls_extinction_method none
_refine_ls_goodness_of_fit_all 1.058
_refine_ls_goodness_of_fit_obs 1.032
_refine_ls_hydrogen_treatment
;
Arene hydrogen atoms were included in the final cycles in their 
calculated positions; the carboxyl hydrogen was located directly 
from a difference map. All hydrogen atoms were refined using 
riding models.
;
_refine_ls_matrix_type full
_refine_ls_number_parameters 145
_refine_ls_number_reflns 2437
_refine_ls_number_restraints 0
_refine_ls_restrained_S_all 1.058
_refine_ls_restrained_S_obs 1.032
_refine_ls_R_factor_all 0.0732
_refine_ls_R_factor_obs 0.0449
_refine_ls_shift/esd_max 0.002
_refine_ls_shift/esd_mean 0.000
_refine_ls_structure_factor_coef Fsqd
_refine_ls_weighting_details 'w=1/[\s^2^(Fo^2^)+(0.0440P)^2^+0.5303P] where P=(Fo^2^+2Fc^2^)/3'
_refine_ls_weighting_scheme calc
_refine_ls_wR_factor_all 0.1158
_refine_ls_wR_factor_obs 0.0981
_reflns_number_observed 1868
_reflns_number_total 2437
_reflns_observed_criterion >2sigma(I)
_cod_data_source_file b004395h.txt
_cod_data_source_block l5898
_cod_depositor_comments
;
The following automatic conversions were performed:
'_symmetry_cell_setting' value 'Triclinic' changed to 'triclinic'
according to '/home/saulius/struct/CIF-dictionaries/cif_core.dic'
dictionary named 'cif_core.dic' version 2.4.1 from 2010-06-29.

Automatic conversion script
Id: cif_fix_enum 1527 2010-12-29 10:47:43Z saulius 

The following automatic conversions were performed:

'_refine_ls_weighting_scheme' value 'calc
w=1/[\s^2^(Fo^2^)+(0.0440P)^2^+0.5303P] where P=(Fo^2^+2Fc^2^)/3' was
changed to 'calc'. New tag '_refine_ls_weighting_details' was
created. The value of the new tag was set to
'w=1/[\s^2^(Fo^2^)+(0.0440P)^2^+0.5303P] where P=(Fo^2^+2Fc^2^)/3'.

Automatic conversion script
Id: cif_fix_values 3143 2015-03-26 13:38:13Z robertas 
;
_cod_database_code 7009919

loop_
_symmetry_equiv_pos_as_xyz
'x, y, z'
'-x, -y, -z'

loop_
_atom_site_aniso_label
_atom_site_aniso_U_11
_atom_site_aniso_U_22
_atom_site_aniso_U_33
_atom_site_aniso_U_23
_atom_site_aniso_U_13
_atom_site_aniso_U_12
Cr 0.0299(3) 0.0280(3) 0.0212(3) 0.0035(2) -0.0013(2) -0.0123(2)
O1 0.0292(11) 0.0357(12) 0.0445(14) 0.0085(10) -0.0001(10) -0.0056(10)
O2 0.0347(12) 0.0424(13) 0.0336(13) 0.0087(10) 0.0042(10) -0.0117(10)
O10 0.0403(13) 0.0383(12) 0.0448(14) 0.0037(10) -0.0003(11) -0.0223(11)
C10 0.0302(15) 0.0271(14) 0.0218(15) -0.0007(11) -0.0038(11) -0.0073(12)
C1 0.0318(15) 0.0294(15) 0.0230(15) -0.0022(12) -0.0020(12) -0.0109(12)
C2 0.0330(15) 0.0276(14) 0.0212(14) -0.0044(11) -0.0001(12) -0.0134(12)
C9 0.044(2) 0.044(2) 0.033(2) 0.0024(15) 0.0062(15) -0.019(2)
O9 0.064(2) 0.046(2) 0.062(2) -0.0145(14) 0.0245(15) -0.0076(14)
C3 0.035(2) 0.040(2) 0.0209(15) 0.0018(12) -0.0042(12) -0.0168(14)
O8 0.121(3) 0.065(2) 0.042(2) 0.0221(14) -0.046(2) -0.051(2)
C6 0.042(2) 0.037(2) 0.032(2) 0.0045(13) -0.0022(14) -0.0240(15)
C7 0.033(2) 0.0256(14) 0.033(2) 0.0014(12) -0.0033(13) -0.0141(12)
C8 0.062(2) 0.034(2) 0.036(2) 0.0071(14) -0.012(2) -0.026(2)
C5 0.032(2) 0.050(2) 0.036(2) 0.0050(15) -0.0021(13) -0.0230(15)
C4 0.031(2) 0.046(2) 0.032(2) 0.0063(14) -0.0085(13) -0.0182(14)

loop_
_atom_site_label
_atom_site_type_symbol
_atom_site_fract_x
_atom_site_fract_y
_atom_site_fract_z
_atom_site_U_iso_or_equiv
_atom_site_thermal_displace_type
_atom_site_occupancy
_atom_site_calc_flag
_atom_site_refinement_flags
_atom_site_disorder_group
Cr Cr 0.18733(8) 0.13063(7) 0.21501(4) 0.0270(2) Uani 1 d . .
O1 O -0.3657(3) 0.5841(3) 0.3815(2) 0.0407(6) Uani 1 d . .
H1 H -0.5212(3) 0.6357(3) 0.4268(2) 0.049 Uiso 1 d R .
O2 O -0.2465(4) 0.3219(4) 0.5058(2) 0.0403(6) Uani 1 d . .
O10 O -0.0856(4) -0.0809(4) 0.2984(2) 0.0401(6) Uani 1 d . .
C10 C 0.0231(5) -0.0032(4) 0.2652(3) 0.0286(6) Uani 1 d . .
C1 C -0.2149(5) 0.4250(5) 0.4215(3) 0.0294(6) Uani 1 d . .
C2 C 0.0096(5) 0.3665(4) 0.3618(3) 0.0277(6) Uani 1 d . .
C9 C 0.4017(6) -0.1199(6) 0.1408(3) 0.0420(8) Uani 1 d . .
O9 O 0.5298(5) -0.2772(4) 0.0967(3) 0.0676(9) Uani 1 d . .
C3 C 0.1852(5) 0.1990(5) 0.4063(3) 0.0319(7) Uani 1 d . .
H3 H 0.1600(5) 0.1332(5) 0.4760(3) 0.038 Uiso 1 calc R .
O8 O -0.0039(6) 0.2264(5) -0.0154(3) 0.0695(9) Uani 1 d . .
C6 C 0.2606(5) 0.3996(5) 0.1979(3) 0.0349(7) Uani 1 d . .
H6 H 0.2866(5) 0.4679(5) 0.1295(3) 0.042 Uiso 1 calc R .
C7 C 0.0475(5) 0.4652(5) 0.2575(3) 0.0304(7) Uani 1 d . .
H7 H -0.0686(5) 0.5745(5) 0.2276(3) 0.036 Uiso 1 calc R .
C8 C 0.0706(6) 0.1884(5) 0.0729(3) 0.0419(8) Uani 1 d . .
C5 C 0.4325(5) 0.2334(5) 0.2403(3) 0.0378(8) Uani 1 d . .
H5 H 0.5736(5) 0.1877(5) 0.1991(3) 0.045 Uiso 1 calc R .
C4 C 0.3949(5) 0.1330(5) 0.3456(3) 0.0360(7) Uani 1 d . .
H4 H 0.5113(5) 0.0223(5) 0.3745(3) 0.043 Uiso 1 calc R .

loop_
_atom_type_symbol
_atom_type_description
_atom_type_scat_dispersion_real
_atom_type_scat_dispersion_imag
_atom_type_scat_source
C C 0.0033 0.0016 'International Tables Vol C Tables 4.2.6.8 and 6.1.1.4'
H H 0.0000 0.0000 'International Tables Vol C Tables 4.2.6.8 and 6.1.1.4'
O O 0.0106 0.0060 'International Tables Vol C Tables 4.2.6.8 and 6.1.1.4'
Cr Cr 0.3209 0.6236 'International Tables Vol C Tables 4.2.6.8 and 6.1.1.4'

loop_
_geom_angle_atom_site_label_1
_geom_angle_atom_site_label_2
_geom_angle_atom_site_label_3
_geom_angle
_geom_angle_site_symmetry_1
_geom_angle_site_symmetry_3
_geom_angle_publ_flag
C10 Cr C8 89.40(14) . . ?
C10 Cr C9 88.50(14) . . ?
C8 Cr C9 88.5(2) . . ?
C10 Cr C2 90.32(12) . . ?
C8 Cr C2 114.74(14) . . ?
C9 Cr C2 156.70(14) . . ?
C10 Cr C7 118.32(12) . . ?
C8 Cr C7 89.07(13) . . ?
C9 Cr C7 153.04(14) . . ?
C2 Cr C7 37.53(11) . . ?
C10 Cr C3 88.80(13) . . ?
C8 Cr C3 152.65(14) . . ?
C9 Cr C3 118.69(14) . . ?
C2 Cr C3 38.00(11) . . ?
C7 Cr C3 68.00(12) . . ?
C10 Cr C4 114.60(13) . . ?
C8 Cr C4 156.00(14) . . ?
C9 Cr C4 91.97(15) . . ?
C2 Cr C4 67.47(12) . . ?
C7 Cr C4 79.71(12) . . ?
C3 Cr C4 36.93(11) . . ?
C10 Cr C5 152.02(13) . . ?
C8 Cr C5 118.55(14) . . ?
C9 Cr C5 90.82(15) . . ?
C2 Cr C5 79.50(12) . . ?
C7 Cr C5 67.00(12) . . ?
C3 Cr C5 67.15(12) . . ?
C4 Cr C5 37.46(12) . . ?
C10 Cr C6 155.55(12) . . ?
C8 Cr C6 91.40(14) . . ?
C9 Cr C6 115.95(14) . . ?
C2 Cr C6 67.23(12) . . ?
C7 Cr C6 37.29(11) . . ?
C3 Cr C6 79.41(12) . . ?
C4 Cr C6 66.88(12) . . ?
C5 Cr C6 36.65(12) . . ?
C1 O1 H1 117.6(2) . . ?
O10 C10 Cr 177.7(3) . . ?
O2 C1 O1 124.0(3) . . ?
O2 C1 C2 119.6(3) . . ?
O1 C1 C2 116.4(3) . . ?
C7 C2 C3 120.1(3) . . ?
C7 C2 C1 120.5(3) . . ?
C3 C2 C1 119.2(3) . . ?
C7 C2 Cr 71.7(2) . . ?
C3 C2 Cr 71.6(2) . . ?
C1 C2 Cr 125.2(2) . . ?
O9 C9 Cr 177.8(3) . . ?
C4 C3 C2 119.6(3) . . ?
C4 C3 Cr 72.1(2) . . ?
C2 C3 Cr 70.4(2) . . ?
C4 C3 H3 120.2(2) . . ?
C2 C3 H3 120.2(2) . . ?
Cr C3 H3 129.74(8) . . ?
C5 C6 C7 120.1(3) . . ?
C5 C6 Cr 71.4(2) . . ?
C7 C6 Cr 70.1(2) . . ?
C5 C6 H6 120.0(2) . . ?
C7 C6 H6 120.0(2) . . ?
Cr C6 H6 131.35(9) . . ?
C2 C7 C6 119.8(3) . . ?
C2 C7 Cr 70.8(2) . . ?
C6 C7 Cr 72.6(2) . . ?
C2 C7 H7 120.1(2) . . ?
C6 C7 H7 120.1(2) . . ?
Cr C7 H7 128.76(8) . . ?
O8 C8 Cr 179.3(3) . . ?
C6 C5 C4 120.3(3) . . ?
C6 C5 Cr 72.0(2) . . ?
C4 C5 Cr 71.0(2) . . ?
C6 C5 H5 119.9(2) . . ?
C4 C5 H5 119.9(2) . . ?
Cr C5 H5 129.61(9) . . ?
C3 C4 C5 120.0(3) . . ?
C3 C4 Cr 70.9(2) . . ?
C5 C4 Cr 71.5(2) . . ?
C3 C4 H4 120.0(2) . . ?
C5 C4 H4 120.0(2) . . ?
Cr C4 H4 130.06(9) . . ?

loop_
_geom_bond_atom_site_label_1
_geom_bond_atom_site_label_2
_geom_bond_distance
_geom_bond_site_symmetry_2
_geom_bond_publ_flag
Cr C10 1.841(3) . ?
Cr C8 1.843(4) . ?
Cr C9 1.863(4) . ?
Cr C2 2.180(3) . ?
Cr C7 2.192(3) . ?
Cr C3 2.196(3) . ?
Cr C4 2.212(3) . ?
Cr C5 2.218(3) . ?
Cr C6 2.225(3) . ?
O1 C1 1.285(4) . ?
O1 H1 1.03 . ?
O2 C1 1.245(4) . ?
O10 C10 1.156(4) . ?
C1 C2 1.490(4) . ?
C2 C7 1.407(4) . ?
C2 C3 1.425(4) . ?
C9 O9 1.148(4) . ?
C3 C4 1.396(4) . ?
C3 H3 0.94 . ?
O8 C8 1.151(4) . ?
C6 C5 1.397(5) . ?
C6 C7 1.413(4) . ?
C6 H6 0.94 . ?
C7 H7 0.94 . ?
C5 C4 1.423(5) . ?
C5 H5 0.94 . ?
C4 H4 0.94 . ?
